data_4087524
loop_
_publ_author_name
'Xu, Songchen'
'Magoon, Yitzhak'
'Reinig, Regina R.'
'Schmidt, Bradley M.'
'Ellern, Arkady'
'Sadow, Aaron D.'

_publ_section_title
;
 Organometallic Complexes of Bulky, Optically Active, C3-Symmetric
 Tris(4S-isopropyl-5,5-dimethyl-2-oxazolinyl)phenylborate (ToP*)
;
_journal_issue 14
_journal_name_full Organometallics
_journal_page_first 3508
_journal_paper_doi 10.1021/acs.organomet.5b00225
_journal_volume 34
_journal_year 2015
_chemical_absolute_configuration ad
_chemical_formula_sum 'C33 H47 B Mn N3 O6'
_chemical_formula_weight 647.48
_space_group_crystal_system orthorhombic
_space_group_IT_number 19
_space_group_name_Hall 'P 2ac 2ab'
_space_group_name_H-M_alt 'P 21 21 21'
_atom_sites_solution_hydrogens geom
_audit_creation_method SHELXL-2014/6
_cell_angle_alpha 90
_cell_angle_beta 90
_cell_angle_gamma 90
_cell_formula_units_Z 4
_cell_length_a 10.6557(5)
_cell_length_b 14.8090(7)
_cell_length_c 21.3069(10)
_cell_measurement_reflns_used 9855
_cell_measurement_temperature 173(2)
_cell_measurement_theta_max 28.25
_cell_measurement_theta_min 2.35
_cell_volume 3362.2(3)
_computing_cell_refinement 'Bruker SAINT'
_computing_data_collection 'Bruker APEX2'
_computing_data_reduction 'Bruker SAINT'
_computing_molecular_graphics 'Bruker SHELXTL'
_computing_publication_material 'Bruker SHELXTL'
_computing_structure_refinement 'SHELXL-2014/6 (Sheldrick, 2014)'
_computing_structure_solution 'SHELXS-97 (Sheldrick, 2008)'
_diffrn_ambient_temperature 173(2)
_diffrn_measured_fraction_theta_full 1.000
_diffrn_measured_fraction_theta_max 0.999
_diffrn_measurement_device_type 'Bruker APEX-II CCD'
_diffrn_measurement_method '\f and \w scans'
_diffrn_radiation_type MoK\a
_diffrn_radiation_wavelength 0.71073
_diffrn_reflns_av_R_equivalents 0.0278
_diffrn_reflns_av_unetI/netI 0.0294
_diffrn_reflns_Laue_measured_fraction_full 1.000
_diffrn_reflns_Laue_measured_fraction_max 0.999
_diffrn_reflns_limit_h_max 14
_diffrn_reflns_limit_h_min -14
_diffrn_reflns_limit_k_max 19
_diffrn_reflns_limit_k_min -19
_diffrn_reflns_limit_l_max 28
_diffrn_reflns_limit_l_min -28
_diffrn_reflns_number 34671
_diffrn_reflns_point_group_measured_fraction_full 1.000
_diffrn_reflns_point_group_measured_fraction_max 0.995
_diffrn_reflns_theta_full 25.242
_diffrn_reflns_theta_max 28.363
_diffrn_reflns_theta_min 1.675
_exptl_absorpt_coefficient_mu 0.439
_exptl_absorpt_correction_T_max 0.95
_exptl_absorpt_correction_T_min 0.90
_exptl_absorpt_correction_type multi-scan
_exptl_absorpt_process_details 'Bruker SADABS'
_exptl_crystal_colour yellow
_exptl_crystal_density_diffrn 1.279
_exptl_crystal_description block
_exptl_crystal_F_000 1376
_exptl_crystal_size_max 0.240
_exptl_crystal_size_mid 0.240
_exptl_crystal_size_min 0.130
_refine_diff_density_max 0.513
_refine_diff_density_min -0.227
_refine_diff_density_rms 0.039
_refine_ls_abs_structure_details
; 
 Flack x determined using 3317 quotients [(I+)-(I-)]/[(I+)+(I-)] 
 (Parsons, Flack and Wagner, Acta Cryst. B69 (2013) 249-259). 
;
_refine_ls_abs_structure_Flack 0.014(4)
_refine_ls_extinction_method none
_refine_ls_goodness_of_fit_ref 0.658
_refine_ls_hydrogen_treatment constr
_refine_ls_matrix_type full
_refine_ls_number_parameters 409
_refine_ls_number_reflns 8380
_refine_ls_number_restraints 0
_refine_ls_restrained_S_all 0.658
_refine_ls_R_factor_all 0.0301
_refine_ls_R_factor_gt 0.0271
_refine_ls_shift/su_max 0.026
_refine_ls_shift/su_mean 0.001
_refine_ls_structure_factor_coef Fsqd
_refine_ls_weighting_details 'w=1/[\s^2^(Fo^2^)+(0.0569P)^2^+2.4261P] where P=(Fo^2^+2Fc^2^)/3'
_refine_ls_weighting_scheme calc
_refine_ls_wR_factor_gt 0.0690
_refine_ls_wR_factor_ref 0.0718
_reflns_Friedel_coverage 0.789
_reflns_Friedel_fraction_full 1.000
_reflns_Friedel_fraction_max 0.990
_reflns_number_gt 7829
_reflns_number_total 8380
_reflns_threshold_expression 'I > 2\s(I)'
_cod_data_source_file om5b00225_si_002.cif
_cod_data_source_block TopstarMnCO_4
_cod_database_code 4087524
_shelx_space_group_comment
; 
The symmetry employed for this shelxl refinement is uniquely defined 
by the following loop, which should always be used as a source of 
symmetry information in preference to the above space-group names. 
They are only intended as comments. 
;
_shelx_estimated_absorpt_t_min 0.902
_shelx_estimated_absorpt_t_max 0.945
_shelxl_version_number 2014/6

loop_
_space_group_symop_operation_xyz
'x, y, z'
'x+1/2, -y+1/2, -z'
'-x, y+1/2, -z+1/2'
'-x+1/2, -y, z+1/2'

loop_
_atom_site_label
_atom_site_type_symbol
_atom_site_fract_x
_atom_site_fract_y
_atom_site_fract_z
_atom_site_U_iso_or_equiv
_atom_site_adp_type
_atom_site_occupancy
_atom_site_site_symmetry_order
_atom_site_calc_flag
_atom_site_refinement_flags_posn
_atom_site_refinement_flags_adp
Mn1 Mn 0.33322(3) 0.46053(2) 0.92540(2) 0.01975(7) Uani 1 1 d . .
B1 B 0.53428(19) 0.53357(15) 0.82141(9) 0.0195(4) Uani 1 1 d . .
C1 C 0.5669(3) 0.15640(16) 0.92406(14) 0.0413(5) Uani 1 1 d . .
H1A H 0.5263 0.1056 0.9026 0.062 Uiso 1 1 calc R U
H1B H 0.5427 0.1564 0.9684 0.062 Uiso 1 1 calc R U
H1C H 0.6582 0.1504 0.9206 0.062 Uiso 1 1 calc R U
C2 C 0.5259(3) 0.24416(16) 0.89391(11) 0.0352(5) Uani 1 1 d . .
H2 H 0.4327 0.2462 0.8996 0.042 Uiso 1 1 calc R U
C3 C 0.5465(3) 0.24531(17) 0.82259(11) 0.0406(6) Uani 1 1 d . .
H3A H 0.6367 0.2461 0.8136 0.061 Uiso 1 1 calc R U
H3B H 0.5072 0.2993 0.8047 0.061 Uiso 1 1 calc R U
H3C H 0.5088 0.1912 0.8039 0.061 Uiso 1 1 calc R U
C4 C 0.57612(19) 0.32931(13) 0.92828(10) 0.0248(4) Uani 1 1 d . .
H4 H 0.5570 0.3236 0.9741 0.030 Uiso 1 1 calc R U
C5 C 0.7129(2) 0.36156(14) 0.92065(10) 0.0282(4) Uani 1 1 d . .
C6 C 0.7510(3) 0.41999(18) 0.97653(11) 0.0372(5) Uani 1 1 d . .
H6A H 0.8302 0.4508 0.9671 0.056 Uiso 1 1 calc R U
H6B H 0.7617 0.3817 1.0137 0.056 Uiso 1 1 calc R U
H6C H 0.6855 0.4650 0.9846 0.056 Uiso 1 1 calc R U
C7 C 0.8148(2) 0.29368(18) 0.90602(12) 0.0393(5) Uani 1 1 d . .
H7A H 0.7934 0.2611 0.8674 0.059 Uiso 1 1 calc R U
H7B H 0.8222 0.2507 0.9408 0.059 Uiso 1 1 calc R U
H7C H 0.8949 0.3252 0.9003 0.059 Uiso 1 1 calc R U
C8 C 0.58129(18) 0.45156(13) 0.86573(9) 0.0209(3) Uani 1 1 d . .
C9 C 0.5615(3) 0.6604(2) 1.02115(15) 0.0566(8) Uani 1 1 d . .
H9A H 0.6047 0.7179 1.0138 0.085 Uiso 1 1 calc R U
H9B H 0.5889 0.6161 0.9898 0.085 Uiso 1 1 calc R U
H9C H 0.5819 0.6382 1.0633 0.085 Uiso 1 1 calc R U
C10 C 0.4217(3) 0.67420(16) 1.01581(11) 0.0347(5) Uani 1 1 d . .
H10 H 0.3834 0.6199 1.0361 0.042 Uiso 1 1 calc R U
C11 C 0.3770(3) 0.75482(18) 1.05538(11) 0.0486(7) Uani 1 1 d . .
H11A H 0.4052 0.7472 1.0988 0.073 Uiso 1 1 calc R U
H11B H 0.2851 0.7579 1.0543 0.073 Uiso 1 1 calc R U
H11C H 0.4121 0.8108 1.0382 0.073 Uiso 1 1 calc R U
C12 C 0.3708(2) 0.67438(13) 0.94826(9) 0.0246(4) Uani 1 1 d . .
H12 H 0.2771 0.6753 0.9507 0.029 Uiso 1 1 calc R U
C13 C 0.4114(2) 0.74655(14) 0.89909(10) 0.0274(4) Uani 1 1 d . .
C14 C 0.3051(2) 0.76300(17) 0.85275(11) 0.0373(5) Uani 1 1 d . .
H14A H 0.3368 0.7974 0.8168 0.056 Uiso 1 1 calc R U
H14B H 0.2381 0.7972 0.8734 0.056 Uiso 1 1 calc R U
H14C H 0.2719 0.7049 0.8382 0.056 Uiso 1 1 calc R U
C15 C 0.4695(3) 0.83431(15) 0.92071(13) 0.0401(5) Uani 1 1 d . .
H15A H 0.5390 0.8215 0.9495 0.060 Uiso 1 1 calc R U
H15B H 0.4060 0.8707 0.9424 0.060 Uiso 1 1 calc R U
H15C H 0.5011 0.8677 0.8843 0.060 Uiso 1 1 calc R U
C16 C 0.48468(18) 0.60888(13) 0.87084(9) 0.0220(4) Uani 1 1 d . .
C17 C 0.0352(2) 0.5514(2) 0.82768(12) 0.0422(6) Uani 1 1 d . .
H17A H 0.1072 0.5829 0.8462 0.063 Uiso 1 1 calc R U
H17B H -0.0350 0.5520 0.8574 0.063 Uiso 1 1 calc R U
H17C H 0.0102 0.5819 0.7888 0.063 Uiso 1 1 calc R U
C18 C 0.07149(19) 0.45387(18) 0.81309(10) 0.0308(4) Uani 1 1 d . .
H18 H 0.0670 0.4210 0.8540 0.037 Uiso 1 1 calc R U
C19 C -0.0266(2) 0.4090(2) 0.77058(13) 0.0432(6) Uani 1 1 d . .
H19A H -0.0249 0.4375 0.7291 0.065 Uiso 1 1 calc R U
H19B H -0.1102 0.4162 0.7891 0.065 Uiso 1 1 calc R U
H19C H -0.0074 0.3446 0.7664 0.065 Uiso 1 1 calc R U
C20 C 0.20494(18) 0.43800(14) 0.78818(9) 0.0237(4) Uani 1 1 d . .
H20 H 0.2167 0.3711 0.7862 0.028 Uiso 1 1 calc R U
C21 C 0.24276(19) 0.47529(15) 0.72293(9) 0.0267(4) Uani 1 1 d . .
C22 C 0.1866(2) 0.56549(17) 0.70376(11) 0.0358(5) Uani 1 1 d . .
H22A H 0.1989 0.6094 0.7376 0.054 Uiso 1 1 calc R U
H22B H 0.0966 0.5581 0.6958 0.054 Uiso 1 1 calc R U
H22C H 0.2280 0.5871 0.6656 0.054 Uiso 1 1 calc R U
C23 C 0.2329(2) 0.4064(2) 0.67063(11) 0.0401(6) Uani 1 1 d . .
H23A H 0.2715 0.4307 0.6325 0.060 Uiso 1 1 calc R U
H23B H 0.1443 0.3930 0.6625 0.060 Uiso 1 1 calc R U
H23C H 0.2764 0.3509 0.6831 0.060 Uiso 1 1 calc R U
C24 C 0.39906(19) 0.49821(13) 0.79449(9) 0.0203(4) Uani 1 1 d . .
C25 C 0.63548(18) 0.56351(13) 0.76924(9) 0.0219(4) Uani 1 1 d . .
C26 C 0.6504(2) 0.51219(17) 0.71452(11) 0.0331(5) Uani 1 1 d . .
H26 H 0.6002 0.4598 0.7089 0.040 Uiso 1 1 calc R U
C27 C 0.7364(2) 0.5354(2) 0.66818(11) 0.0431(6) Uani 1 1 d . .
H27 H 0.7438 0.4991 0.6316 0.052 Uiso 1 1 calc R U
C28 C 0.8106(2) 0.6105(2) 0.67492(12) 0.0424(6) Uani 1 1 d . .
H28 H 0.8684 0.6271 0.6430 0.051 Uiso 1 1 calc R U
C29 C 0.7999(2) 0.66119(17) 0.72858(14) 0.0409(6) Uani 1 1 d . .
H29 H 0.8516 0.7129 0.7339 0.049 Uiso 1 1 calc R U
C30 C 0.7141(2) 0.63774(15) 0.77545(12) 0.0319(5) Uani 1 1 d . .
H30 H 0.7094 0.6734 0.8124 0.038 Uiso 1 1 calc R U
C31 C 0.1863(2) 0.50735(14) 0.95288(10) 0.0270(4) Uani 1 1 d . .
C32 C 0.25446(18) 0.35234(13) 0.92732(10) 0.0241(4) Uani 1 1 d . .
C33 C 0.3799(2) 0.44700(14) 1.00613(9) 0.0269(4) Uani 1 1 d . .
N1 N 0.50752(16) 0.40852(11) 0.90292(8) 0.0215(3) Uani 1 1 d . .
N2 N 0.40821(16) 0.58970(11) 0.91582(7) 0.0218(3) Uani 1 1 d . .
N3 N 0.30618(15) 0.47326(11) 0.82935(7) 0.0203(3) Uani 1 1 d . .
O1 O 0.70186(13) 0.42345(10) 0.86594(7) 0.0263(3) Uani 1 1 d . .
O2 O 0.50861(14) 0.69776(10) 0.86302(7) 0.0269(3) Uani 1 1 d . .
O3 O 0.37794(13) 0.49395(11) 0.73211(7) 0.0260(3) Uani 1 1 d . .
O4 O 0.09523(17) 0.53168(13) 0.97550(9) 0.0413(4) Uani 1 1 d . .
O5 O 0.19646(16) 0.28750(11) 0.93075(9) 0.0370(4) Uani 1 1 d . .
O6 O 0.41134(19) 0.43553(13) 1.05694(7) 0.0415(4) Uani 1 1 d . .

loop_
_atom_site_aniso_label
_atom_site_aniso_U_11
_atom_site_aniso_U_22
_atom_site_aniso_U_33
_atom_site_aniso_U_23
_atom_site_aniso_U_13
_atom_site_aniso_U_12
Mn1 0.02256(13) 0.02016(12) 0.01653(12) 0.00013(11) 0.00230(11) -0.00197(11)
B1 0.0215(9) 0.0188(9) 0.0182(9) 0.0018(8) 0.0011(7) -0.0004(8)
C1 0.0457(13) 0.0290(11) 0.0491(14) 0.0035(11) 0.0001(13) 0.0013(10)
C2 0.0442(13) 0.0252(11) 0.0361(12) 0.0008(9) -0.0047(10) -0.0021(10)
C3 0.0572(16) 0.0321(12) 0.0324(12) -0.0073(10) -0.0114(11) 0.0052(11)
C4 0.0309(9) 0.0231(9) 0.0206(9) 0.0035(8) -0.0006(8) 0.0017(7)
C5 0.0285(9) 0.0299(10) 0.0260(10) 0.0077(9) -0.0036(9) 0.0042(8)
C6 0.0386(13) 0.0400(13) 0.0331(12) 0.0044(10) -0.0112(10) -0.0037(11)
C7 0.0326(12) 0.0404(12) 0.0449(13) 0.0105(10) 0.0012(10) 0.0101(10)
C8 0.0222(8) 0.0218(9) 0.0188(8) -0.0017(7) -0.0011(7) 0.0003(7)
C9 0.0622(19) 0.0557(18) 0.0518(17) -0.0103(14) -0.0266(15) -0.0032(15)
C10 0.0527(14) 0.0289(11) 0.0224(10) -0.0045(8) -0.0003(10) -0.0086(10)
C11 0.083(2) 0.0367(13) 0.0255(11) -0.0107(10) 0.0070(12) -0.0079(13)
C12 0.0315(10) 0.0205(9) 0.0217(9) -0.0035(7) 0.0035(7) -0.0031(8)
C13 0.0359(11) 0.0218(9) 0.0245(9) -0.0019(8) 0.0075(8) -0.0008(8)
C14 0.0446(14) 0.0370(12) 0.0302(11) 0.0027(10) 0.0045(10) 0.0119(10)
C15 0.0595(15) 0.0235(10) 0.0373(12) -0.0031(10) 0.0105(12) -0.0083(10)
C16 0.0245(9) 0.0200(9) 0.0217(9) -0.0004(7) -0.0015(7) -0.0015(7)
C17 0.0346(12) 0.0528(16) 0.0391(12) 0.0032(12) 0.0028(10) 0.0174(12)
C18 0.0216(9) 0.0429(12) 0.0278(10) 0.0051(10) -0.0005(8) 0.0002(9)
C19 0.0236(11) 0.0646(18) 0.0414(13) 0.0044(13) -0.0055(10) -0.0063(11)
C20 0.0230(9) 0.0261(10) 0.0218(9) 0.0001(7) -0.0025(7) -0.0015(7)
C21 0.0240(9) 0.0344(11) 0.0218(9) -0.0009(8) -0.0029(7) -0.0021(8)
C22 0.0345(12) 0.0428(13) 0.0301(10) 0.0106(9) -0.0047(9) 0.0009(10)
C23 0.0383(13) 0.0537(15) 0.0283(11) -0.0117(11) -0.0007(10) -0.0062(11)
C24 0.0235(9) 0.0198(8) 0.0177(8) -0.0004(7) -0.0006(7) 0.0018(7)
C25 0.0205(9) 0.0234(9) 0.0217(8) 0.0053(7) 0.0007(7) 0.0023(7)
C26 0.0296(11) 0.0398(12) 0.0300(10) -0.0057(9) 0.0060(9) -0.0022(9)
C27 0.0358(12) 0.0647(17) 0.0287(11) -0.0020(12) 0.0083(9) 0.0037(13)
C28 0.0314(12) 0.0539(15) 0.0418(13) 0.0230(12) 0.0137(10) 0.0089(11)
C29 0.0274(11) 0.0306(11) 0.0647(17) 0.0139(12) 0.0110(11) -0.0016(9)
C30 0.0255(10) 0.0286(11) 0.0416(12) -0.0010(9) 0.0059(9) 0.0002(8)
C31 0.0321(11) 0.0237(9) 0.0251(9) -0.0012(8) 0.0037(8) -0.0020(8)
C32 0.0252(9) 0.0254(9) 0.0218(8) 0.0000(8) 0.0026(8) -0.0004(7)
C33 0.0313(10) 0.0273(10) 0.0221(9) 0.0004(8) 0.0042(8) -0.0048(8)
N1 0.0247(8) 0.0204(8) 0.0194(7) 0.0017(6) -0.0017(6) -0.0014(6)
N2 0.0261(8) 0.0204(7) 0.0188(8) -0.0019(6) 0.0019(6) -0.0026(6)
N3 0.0205(7) 0.0211(8) 0.0194(7) -0.0006(6) -0.0012(6) 0.0001(6)
O1 0.0232(7) 0.0289(7) 0.0267(7) 0.0081(6) 0.0004(6) 0.0040(6)
O2 0.0329(8) 0.0191(6) 0.0287(7) -0.0011(6) 0.0089(6) -0.0022(6)
O3 0.0239(7) 0.0374(8) 0.0168(6) 0.0007(6) -0.0002(5) -0.0014(6)
O4 0.0369(9) 0.0439(10) 0.0431(10) -0.0044(8) 0.0161(7) 0.0047(8)
O5 0.0372(8) 0.0281(7) 0.0458(9) 0.0000(7) 0.0068(8) -0.0082(6)
O6 0.0560(11) 0.0482(10) 0.0203(8) 0.0025(7) -0.0011(7) -0.0016(9)

loop_
_atom_type_symbol
_atom_type_description
_atom_type_scat_dispersion_real
_atom_type_scat_dispersion_imag
_atom_type_scat_source
C C 0.0033 0.0016 'International Tables Vol C Tables 4.2.6.8 and 6.1.1.4'
H H 0.0000 0.0000 'International Tables Vol C Tables 4.2.6.8 and 6.1.1.4'
N N 0.0061 0.0033 'International Tables Vol C Tables 4.2.6.8 and 6.1.1.4'
O O 0.0106 0.0060 'International Tables Vol C Tables 4.2.6.8 and 6.1.1.4'
B B 0.0013 0.0007 'International Tables Vol C Tables 4.2.6.8 and 6.1.1.4'
Mn Mn 0.3368 0.7283 'International Tables Vol C Tables 4.2.6.8 and 6.1.1.4'

loop_
_geom_angle_atom_site_label_1
_geom_angle_atom_site_label_2
_geom_angle_atom_site_label_3
_geom_angle
C33 Mn1 C32 90.45(10)
C33 Mn1 C31 88.41(10)
C32 Mn1 C31 86.02(9)
C33 Mn1 N1 86.09(8)
C32 Mn1 N1 95.28(8)
C31 Mn1 N1 174.36(8)
C33 Mn1 N3 171.86(8)
C32 Mn1 N3 92.20(8)
C31 Mn1 N3 99.45(8)
N1 Mn1 N3 86.00(6)
C33 Mn1 N2 95.15(8)
C32 Mn1 N2 173.42(8)
C31 Mn1 N2 90.67(8)
N1 Mn1 N2 88.56(7)
N3 Mn1 N2 82.72(6)
C25 B1 C8 113.71(16)
C25 B1 C16 118.47(17)
C8 B1 C16 103.76(15)
C25 B1 C24 115.83(16)
C8 B1 C24 103.71(15)
C16 B1 C24 99.24(15)
C2 C1 H1A 109.5
C2 C1 H1B 109.5
H1A C1 H1B 109.5
C2 C1 H1C 109.5
H1A C1 H1C 109.5
H1B C1 H1C 109.5
C1 C2 C3 112.8(2)
C1 C2 C4 113.4(2)
C3 C2 C4 114.1(2)
C1 C2 H2 105.1
C3 C2 H2 105.1
C4 C2 H2 105.1
C2 C3 H3A 109.5
C2 C3 H3B 109.5
H3A C3 H3B 109.5
C2 C3 H3C 109.5
H3A C3 H3C 109.5
H3B C3 H3C 109.5
N1 C4 C5 100.51(15)
N1 C4 C2 107.46(17)
C5 C4 C2 121.83(19)
N1 C4 H4 108.7
C5 C4 H4 108.7
C2 C4 H4 108.7
O1 C5 C7 107.77(18)
O1 C5 C6 106.45(17)
C7 C5 C6 110.3(2)
O1 C5 C4 101.44(15)
C7 C5 C4 119.63(19)
C6 C5 C4 110.14(19)
C5 C6 H6A 109.5
C5 C6 H6B 109.5
H6A C6 H6B 109.5
C5 C6 H6C 109.5
H6A C6 H6C 109.5
H6B C6 H6C 109.5
C5 C7 H7A 109.5
C5 C7 H7B 109.5
H7A C7 H7B 109.5
C5 C7 H7C 109.5
H7A C7 H7C 109.5
H7B C7 H7C 109.5
N1 C8 O1 115.27(17)
N1 C8 B1 122.87(17)
O1 C8 B1 121.86(16)
C10 C9 H9A 109.5
C10 C9 H9B 109.5
H9A C9 H9B 109.5
C10 C9 H9C 109.5
H9A C9 H9C 109.5
H9B C9 H9C 109.5
C9 C10 C12 114.8(2)
C9 C10 C11 111.8(2)
C12 C10 C11 113.7(2)
C9 C10 H10 105.2
C12 C10 H10 105.2
C11 C10 H10 105.2
C10 C11 H11A 109.5
C10 C11 H11B 109.5
H11A C11 H11B 109.5
C10 C11 H11C 109.5
H11A C11 H11C 109.5
H11B C11 H11C 109.5
N2 C12 C10 109.83(17)
N2 C12 C13 101.07(15)
C10 C12 C13 122.20(18)
N2 C12 H12 107.6
C10 C12 H12 107.6
C13 C12 H12 107.6
O2 C13 C15 106.94(18)
O2 C13 C14 105.22(17)
C15 C13 C14 111.4(2)
O2 C13 C12 102.04(16)
C15 C13 C12 119.90(18)
C14 C13 C12 109.87(19)
C13 C14 H14A 109.5
C13 C14 H14B 109.5
H14A C14 H14B 109.5
C13 C14 H14C 109.5
H14A C14 H14C 109.5
H14B C14 H14C 109.5
C13 C15 H15A 109.5
C13 C15 H15B 109.5
H15A C15 H15B 109.5
C13 C15 H15C 109.5
H15A C15 H15C 109.5
H15B C15 H15C 109.5
N2 C16 O2 115.18(17)
N2 C16 B1 122.47(17)
O2 C16 B1 121.88(17)
C18 C17 H17A 109.5
C18 C17 H17B 109.5
H17A C17 H17B 109.5
C18 C17 H17C 109.5
H17A C17 H17C 109.5
H17B C17 H17C 109.5
C17 C18 C20 116.7(2)
C17 C18 C19 110.9(2)
C20 C18 C19 111.13(19)
C17 C18 H18 105.7
C20 C18 H18 105.7
C19 C18 H18 105.7
C18 C19 H19A 109.5
C18 C19 H19B 109.5
H19A C19 H19B 109.5
C18 C19 H19C 109.5
H19A C19 H19C 109.5
H19B C19 H19C 109.5
N3 C20 C18 114.49(16)
N3 C20 C21 102.46(15)
C18 C20 C21 119.76(17)
N3 C20 H20 106.4
C18 C20 H20 106.4
C21 C20 H20 106.4
O3 C21 C23 106.91(18)
O3 C21 C22 104.77(17)
C23 C21 C22 111.54(19)
O3 C21 C20 101.60(15)
C23 C21 C20 113.69(19)
C22 C21 C20 116.87(18)
C21 C22 H22A 109.5
C21 C22 H22B 109.5
H22A C22 H22B 109.5
C21 C22 H22C 109.5
H22A C22 H22C 109.5
H22B C22 H22C 109.5
C21 C23 H23A 109.5
C21 C23 H23B 109.5
H23A C23 H23B 109.5
C21 C23 H23C 109.5
H23A C23 H23C 109.5
H23B C23 H23C 109.5
N3 C24 O3 115.17(17)
N3 C24 B1 124.38(16)
O3 C24 B1 120.45(16)
C30 C25 C26 116.12(19)
C30 C25 B1 123.79(19)
C26 C25 B1 120.06(18)
C27 C26 C25 122.1(2)
C27 C26 H26 118.9
C25 C26 H26 118.9
C28 C27 C26 120.4(2)
C28 C27 H27 119.8
C26 C27 H27 119.8
C27 C28 C29 118.9(2)
C27 C28 H28 120.6
C29 C28 H28 120.6
C28 C29 C30 120.9(2)
C28 C29 H29 119.6
C30 C29 H29 119.6
C25 C30 C29 121.6(2)
C25 C30 H30 119.2
C29 C30 H30 119.2
O4 C31 Mn1 173.1(2)
O5 C32 Mn1 174.37(18)
O6 C33 Mn1 177.6(2)
C8 N1 C4 108.38(17)
C8 N1 Mn1 120.50(14)
C4 N1 Mn1 130.76(13)
C16 N2 C12 109.21(16)
C16 N2 Mn1 121.16(13)
C12 N2 Mn1 128.80(13)
C24 N3 C20 108.51(15)
C24 N3 Mn1 119.13(13)
C20 N3 Mn1 130.65(12)
C8 O1 C5 105.55(15)
C16 O2 C13 106.24(15)
C24 O3 C21 107.54(15)

loop_
_geom_bond_atom_site_label_1
_geom_bond_atom_site_label_2
_geom_bond_distance
Mn1 C33 1.802(2)
Mn1 C32 1.809(2)
Mn1 C31 1.810(2)
Mn1 N1 2.0669(18)
Mn1 N3 2.0752(16)
Mn1 N2 2.0830(16)
B1 C25 1.611(3)
B1 C8 1.618(3)
B1 C16 1.622(3)
B1 C24 1.637(3)
C1 C2 1.514(3)
C1 H1A 0.9800
C1 H1B 0.9800
C1 H1C 0.9800
C2 C3 1.535(3)
C2 C4 1.553(3)
C2 H2 1.0000
C3 H3A 0.9800
C3 H3B 0.9800
C3 H3C 0.9800
C4 N1 1.484(2)
C4 C5 1.543(3)
C4 H4 1.0000
C5 O1 1.487(2)
C5 C7 1.512(3)
C5 C6 1.527(3)
C6 H6A 0.9800
C6 H6B 0.9800
C6 H6C 0.9800
C7 H7A 0.9800
C7 H7B 0.9800
C7 H7C 0.9800
C8 N1 1.285(3)
C8 O1 1.350(2)
C9 C10 1.508(4)
C9 H9A 0.9800
C9 H9B 0.9800
C9 H9C 0.9800
C10 C12 1.538(3)
C10 C11 1.537(3)
C10 H10 1.0000
C11 H11A 0.9800
C11 H11B 0.9800
C11 H11C 0.9800
C12 N2 1.486(2)
C12 C13 1.558(3)
C12 H12 1.0000
C13 O2 1.479(2)
C13 C15 1.512(3)
C13 C14 1.522(3)
C14 H14A 0.9800
C14 H14B 0.9800
C14 H14C 0.9800
C15 H15A 0.9800
C15 H15B 0.9800
C15 H15C 0.9800
C16 N2 1.290(3)
C16 O2 1.351(2)
C17 C18 1.527(4)
C17 H17A 0.9800
C17 H17B 0.9800
C17 H17C 0.9800
C18 C20 1.536(3)
C18 C19 1.534(3)
C18 H18 1.0000
C19 H19A 0.9800
C19 H19B 0.9800
C19 H19C 0.9800
C20 N3 1.485(2)
C20 C21 1.549(3)
C20 H20 1.0000
C21 O3 1.480(2)
C21 C23 1.515(3)
C21 C22 1.520(3)
C22 H22A 0.9800
C22 H22B 0.9800
C22 H22C 0.9800
C23 H23A 0.9800
C23 H23B 0.9800
C23 H23C 0.9800
C24 N3 1.291(3)
C24 O3 1.349(2)
C25 C30 1.388(3)
C25 C26 1.401(3)
C26 C27 1.390(3)
C26 H26 0.9500
C27 C28 1.371(4)
C27 H27 0.9500
C28 C29 1.373(4)
C28 H28 0.9500
C29 C30 1.398(3)
C29 H29 0.9500
C30 H30 0.9500
C31 O4 1.142(3)
C32 O5 1.144(2)
C33 O6 1.146(3)
